data_7711259
loop_
_publ_author_name
'Xie, Yu-Xin'
'Yuan, Guo-Jun'
'Miao, Ji-Bin'
'Luan, Ye-Ting'
'Li, Li'
'Chen, Hong'
'Ren, Xiaoming'

_publ_section_title
;
 Two-step thermotropic phase transition and dielectric relaxation in 1D
 supramolecular lead iodide perovskite [NH4@18-crown ether]PbI3
;
_journal_name_full 'Dalton Transactions'
_journal_paper_doi 10.1039/D2DT02621J
_journal_year 2022
_chemical_formula_sum 'C12 H28 I3 N O6 Pb'
_chemical_formula_weight 870.24
_space_group_crystal_system monoclinic
_space_group_IT_number 14
_space_group_name_Hall '-P 2yn'
_space_group_name_H-M_alt 'P 1 21/n 1'
_atom_sites_solution_hydrogens mixed
_audit_creation_method SHELXL-2018/3
_audit_update_record
;
2022-03-10 deposited with the CCDC.	2022-09-13 downloaded from the CCDC.
;
_cell_angle_alpha 90
_cell_angle_beta 97.0200(10)
_cell_angle_gamma 90
_cell_formula_units_Z 4
_cell_length_a 15.9371(6)
_cell_length_b 8.6190(3)
_cell_length_c 17.0413(7)
_cell_measurement_reflns_used 16237
_cell_measurement_temperature 293(2)
_cell_measurement_theta_max 25.008
_cell_measurement_theta_min 2.691
_cell_volume 2323.28(15)
_computing_structure_refinement 'SHELXL-2018/3 (Sheldrick, 2018)'
_diffrn_ambient_temperature 293(2)
_diffrn_measured_fraction_theta_full 0.989
_diffrn_measured_fraction_theta_max 0.989
_diffrn_measurement_device_type 'CCD area detector'
_diffrn_radiation_type MoK\a
_diffrn_radiation_wavelength 0.71073
_diffrn_reflns_av_R_equivalents 0.0496
_diffrn_reflns_av_unetI/netI 0.0464
_diffrn_reflns_Laue_measured_fraction_full 0.989
_diffrn_reflns_Laue_measured_fraction_max 0.989
_diffrn_reflns_limit_h_max 18
_diffrn_reflns_limit_h_min -18
_diffrn_reflns_limit_k_max 10
_diffrn_reflns_limit_k_min -9
_diffrn_reflns_limit_l_max 18
_diffrn_reflns_limit_l_min -20
_diffrn_reflns_number 16237
_diffrn_reflns_point_group_measured_fraction_full 0.989
_diffrn_reflns_point_group_measured_fraction_max 0.989
_diffrn_reflns_theta_full 25.008
_diffrn_reflns_theta_max 25.008
_diffrn_reflns_theta_min 2.691
_exptl_absorpt_coefficient_mu 11.270
_exptl_crystal_colour yellow
_exptl_crystal_density_diffrn 2.488
_exptl_crystal_description rod
_exptl_crystal_F_000 1584
_exptl_crystal_size_max 0.210
_exptl_crystal_size_mid 0.200
_exptl_crystal_size_min 0.190
_refine_diff_density_max 0.940
_refine_diff_density_min -1.054
_refine_diff_density_rms 0.157
_refine_ls_extinction_coef 0.00373(11)
_refine_ls_extinction_expression Fc^*^=kFc[1+0.001xFc^2^\l^3^/sin(2\q)]^-1/4^
_refine_ls_extinction_method 'SHELXL-2018/3 (Sheldrick 2018)'
_refine_ls_goodness_of_fit_ref 1.059
_refine_ls_hydrogen_treatment constr
_refine_ls_matrix_type full
_refine_ls_number_parameters 209
_refine_ls_number_reflns 4050
_refine_ls_number_restraints 217
_refine_ls_restrained_S_all 1.062
_refine_ls_R_factor_all 0.0468
_refine_ls_R_factor_gt 0.0354
_refine_ls_shift/su_max 0.001
_refine_ls_shift/su_mean 0.000
_refine_ls_structure_factor_coef Fsqd
_refine_ls_weighting_details 'w=1/[\s^2^(Fo^2^)+(0.0261P)^2^+8.0348P] where P=(Fo^2^+2Fc^2^)/3'
_refine_ls_weighting_scheme calc
_refine_ls_wR_factor_gt 0.0760
_refine_ls_wR_factor_ref 0.0800
_reflns_Friedel_coverage 0.000
_reflns_number_gt 3356
_reflns_number_total 4050
_reflns_threshold_expression 'I > 2\s(I)'
_cod_data_source_file d2dt02621j1.cif
_cod_data_source_block 1_CCDC3
_cod_original_sg_symbol_H-M 'P 21/n'
_cod_database_code 7711259
_shelx_shelxl_version_number 2018/3
_shelx_space_group_comment
;
The symmetry employed for this shelxl refinement is uniquely defined
by the following loop, which should always be used as a source of
symmetry information in preference to the above space-group names.
They are only intended as comments.
;
_shelx_estimated_absorpt_t_min 0.201
_shelx_estimated_absorpt_t_max 0.223

loop_
_space_group_symop_operation_xyz
'x, y, z'
'-x+1/2, y+1/2, -z+1/2'
'-x, -y, -z'
'x-1/2, -y-1/2, z-1/2'

loop_
_atom_site_label
_atom_site_type_symbol
_atom_site_fract_x
_atom_site_fract_y
_atom_site_fract_z
_atom_site_U_iso_or_equiv
_atom_site_adp_type
_atom_site_occupancy
_atom_site_site_symmetry_order
_atom_site_calc_flag
_atom_site_refinement_flags_posn
_atom_site_refinement_flags_adp
_atom_site_refinement_flags_occupancy
_atom_site_disorder_assembly
_atom_site_disorder_group
Pb1 Pb 0.24999(2) 0.38562(3) 0.24905(2) 0.03619(12) Uani 1 1 d . . . . .
I1 I 0.22389(4) 0.59708(6) 0.10221(3) 0.05404(19) Uani 1 1 d . . . . .
I2 I 0.39563(3) 0.63395(6) 0.31457(3) 0.04663(17) Uani 1 1 d . . . . .
I3 I 0.37066(3) 0.16685(6) 0.17408(4) 0.05310(19) Uani 1 1 d . . . . .
O1 O 0.7111(4) 0.3813(6) 0.1744(4) 0.0611(15) Uani 1 1 d . U . . .
O2 O 0.5779(4) 0.5927(7) 0.1571(4) 0.0668(16) Uani 1 1 d . U . . .
O3 O 0.5907(4) 0.8739(7) 0.0771(4) 0.0659(16) Uani 1 1 d . U . . .
O4 O 0.7564(4) 0.9887(6) 0.0711(3) 0.0600(15) Uani 1 1 d . U . . .
O5 O 0.8876(4) 0.7645(7) 0.0749(4) 0.0611(15) Uani 1 1 d . U . . .
O6 O 0.8781(4) 0.4942(7) 0.1620(4) 0.0663(16) Uani 1 1 d . U . . .
C1 C 0.6451(7) 0.3719(10) 0.2189(6) 0.068(2) Uani 1 1 d . U . . .
H1B H 0.657963 0.432056 0.267011 0.082 Uiso 1 1 calc R U . . .
H1A H 0.636668 0.264785 0.233591 0.082 Uiso 1 1 calc R U . . .
C2 C 0.5691(6) 0.4310(11) 0.1736(6) 0.071(2) Uani 1 1 d . U . . .
H2A H 0.558071 0.374049 0.124357 0.085 Uiso 1 1 calc R U . . .
H2B H 0.521374 0.415914 0.203131 0.085 Uiso 1 1 calc R U . . .
C3 C 0.5080(7) 0.6635(12) 0.1146(7) 0.075(2) Uani 1 1 d . U . . .
H3A H 0.457214 0.636356 0.137616 0.090 Uiso 1 1 calc R U . . .
H3B H 0.501689 0.627348 0.060350 0.090 Uiso 1 1 calc R U . . .
C4 C 0.5193(6) 0.8311(12) 0.1165(6) 0.071(2) Uani 1 1 d . U . . .
H4A H 0.468739 0.880885 0.090649 0.085 Uiso 1 1 calc R U . . .
H4B H 0.528142 0.866427 0.170937 0.085 Uiso 1 1 calc R U . . .
C5 C 0.6106(7) 1.0314(11) 0.0848(6) 0.072(2) Uani 1 1 d . U . . .
H5B H 0.627204 1.056787 0.139919 0.086 Uiso 1 1 calc R U . . .
H5A H 0.561637 1.093605 0.065561 0.086 Uiso 1 1 calc R U . . .
C6 C 0.6796(7) 1.0641(11) 0.0390(6) 0.067(2) Uani 1 1 d . U . . .
H6B H 0.664136 1.029476 -0.015035 0.081 Uiso 1 1 calc R U . . .
H6A H 0.688869 1.175237 0.037901 0.081 Uiso 1 1 calc R U . . .
C7 C 0.8193(6) 0.9919(11) 0.0196(6) 0.070(2) Uani 1 1 d . U . . .
H7A H 0.829045 1.098109 0.004202 0.084 Uiso 1 1 calc R U . . .
H7B H 0.800387 0.933066 -0.027797 0.084 Uiso 1 1 calc R U . . .
C8 C 0.8980(6) 0.9252(11) 0.0589(6) 0.066(2) Uani 1 1 d . U . . .
H8B H 0.942554 0.938020 0.025391 0.080 Uiso 1 1 calc R U . . .
H8A H 0.914752 0.979951 0.108080 0.080 Uiso 1 1 calc R U . . .
C9 C 0.9612(6) 0.6892(11) 0.1107(6) 0.074(2) Uani 1 1 d D U . . .
H9B H 0.977069 0.731024 0.163276 0.089 Uiso 1 1 calc R U . . .
H9A H 1.007501 0.707536 0.079790 0.089 Uiso 1 1 calc R U . . .
C10 C 0.9459(6) 0.5237(11) 0.1157(6) 0.075(2) Uani 1 1 d D U . . .
H10A H 0.931526 0.481686 0.063014 0.090 Uiso 1 1 calc R U . . .
H10B H 0.996810 0.472403 0.139751 0.090 Uiso 1 1 calc R U . . .
C11 C 0.8588(7) 0.3377(10) 0.1650(6) 0.070(2) Uani 1 1 d . U . . .
H11A H 0.908248 0.280300 0.187719 0.084 Uiso 1 1 calc R U . . .
H11B H 0.842147 0.298883 0.111965 0.084 Uiso 1 1 calc R U . . .
C12 C 0.7887(6) 0.3144(11) 0.2139(6) 0.068(2) Uani 1 1 d . U . . .
H12A H 0.780733 0.204398 0.222313 0.081 Uiso 1 1 calc R U . . .
H12B H 0.802975 0.363274 0.265061 0.081 Uiso 1 1 calc R U . . .
N1 N 0.7233(4) 0.6423(6) 0.0667(4) 0.0427(15) Uani 1 1 d . . . . .
H1C H 0.732473 0.623455 0.019103 0.051 Uiso 1 1 d R U . . .
H1D H 0.768073 0.626955 0.097423 0.051 Uiso 1 1 d R U . . .
H1E H 0.683693 0.585625 0.078933 0.051 Uiso 1 1 d R U . . .
H1F H 0.709133 0.736825 0.069843 0.051 Uiso 1 1 d R U . . .

loop_
_atom_site_aniso_label
_atom_site_aniso_U_11
_atom_site_aniso_U_22
_atom_site_aniso_U_33
_atom_site_aniso_U_23
_atom_site_aniso_U_13
_atom_site_aniso_U_12
Pb1 0.03882(19) 0.03613(18) 0.0346(2) 0.00116(12) 0.00844(13) 0.00168(12)
I1 0.0816(4) 0.0497(3) 0.0304(3) 0.0050(2) 0.0048(3) 0.0058(3)
I2 0.0319(3) 0.0538(3) 0.0533(4) -0.0022(2) 0.0018(2) 0.0000(2)
I3 0.0401(3) 0.0526(3) 0.0709(4) -0.0202(3) 0.0239(3) -0.0075(2)
O1 0.076(4) 0.053(3) 0.056(3) 0.000(2) 0.014(3) -0.006(3)
O2 0.050(3) 0.076(3) 0.077(4) -0.015(3) 0.018(3) -0.011(3)
O3 0.075(4) 0.067(3) 0.056(3) -0.004(3) 0.009(3) 0.018(3)
O4 0.075(4) 0.057(3) 0.047(3) 0.005(3) 0.006(3) -0.002(3)
O5 0.045(3) 0.073(3) 0.066(3) -0.003(3) 0.007(3) -0.005(3)
O6 0.065(3) 0.060(3) 0.071(4) -0.009(3) -0.001(3) 0.014(3)
C1 0.083(5) 0.058(4) 0.066(5) -0.010(4) 0.021(4) -0.018(4)
C2 0.069(4) 0.066(4) 0.083(5) -0.018(4) 0.029(4) -0.026(4)
C3 0.059(4) 0.096(5) 0.073(5) -0.013(4) 0.015(4) 0.001(4)
C4 0.058(4) 0.092(5) 0.063(4) 0.000(4) 0.010(4) 0.024(4)
C5 0.083(5) 0.067(4) 0.063(4) -0.006(4) 0.000(4) 0.028(4)
C6 0.085(5) 0.055(4) 0.059(4) 0.002(4) -0.009(4) 0.008(4)
C7 0.085(5) 0.068(4) 0.059(4) 0.009(4) 0.015(4) -0.014(4)
C8 0.068(4) 0.069(4) 0.065(4) 0.005(4) 0.015(4) -0.019(4)
C9 0.056(4) 0.090(5) 0.077(5) -0.005(4) 0.015(4) 0.011(4)
C10 0.061(4) 0.084(5) 0.082(5) -0.009(4) 0.013(4) 0.018(4)
C11 0.074(5) 0.059(4) 0.071(5) 0.000(4) -0.011(4) 0.019(4)
C12 0.081(5) 0.056(4) 0.062(5) 0.009(4) -0.008(4) 0.003(4)
N1 0.043(4) 0.042(3) 0.044(4) -0.004(3) 0.011(3) -0.002(3)

loop_
_atom_type_symbol
_atom_type_description
_atom_type_scat_dispersion_real
_atom_type_scat_dispersion_imag
_atom_type_scat_source
C C 0.0033 0.0016 'International Tables Vol C Tables 4.2.6.8 and 6.1.1.4'
H H 0.0000 0.0000 'International Tables Vol C Tables 4.2.6.8 and 6.1.1.4'
N N 0.0061 0.0033 'International Tables Vol C Tables 4.2.6.8 and 6.1.1.4'
O O 0.0106 0.0060 'International Tables Vol C Tables 4.2.6.8 and 6.1.1.4'
I I -0.4742 1.8119 'International Tables Vol C Tables 4.2.6.8 and 6.1.1.4'
Pb Pb -3.3944 10.1111 'International Tables Vol C Tables 4.2.6.8 and 6.1.1.4'

loop_
_geom_angle_atom_site_label_1
_geom_angle_atom_site_label_2
_geom_angle_atom_site_label_3
_geom_angle
_geom_angle_site_symmetry_1
_geom_angle_site_symmetry_3
_geom_angle_publ_flag
I3 Pb1 I1 93.116(18) . . ?
I3 Pb1 I2 95.145(15) . . ?
I1 Pb1 I2 84.803(16) . . ?
I3 Pb1 I2 84.836(15) . 2_545 ?
I1 Pb1 I2 95.931(17) . 2_545 ?
I2 Pb1 I2 179.266(14) . 2_545 ?
Pb1 I2 Pb1 82.804(12) . 2 ?
C1 O1 C12 112.8(7) . . ?
C3 O2 C2 115.9(7) . . ?
C5 O3 C4 112.9(7) . . ?
C7 O4 C6 113.0(7) . . ?
C9 O5 C8 114.8(7) . . ?
C11 O6 C10 112.2(7) . . ?
O1 C1 C2 109.4(8) . . ?
O1 C1 H1B 109.8 . . ?
C2 C1 H1B 109.8 . . ?
O1 C1 H1A 109.8 . . ?
C2 C1 H1A 109.8 . . ?
H1B C1 H1A 108.2 . . ?
O2 C2 C1 110.6(8) . . ?
O2 C2 H2A 109.5 . . ?
C1 C2 H2A 109.5 . . ?
O2 C2 H2B 109.5 . . ?
C1 C2 H2B 109.5 . . ?
H2A C2 H2B 108.1 . . ?
O2 C3 C4 109.6(9) . . ?
O2 C3 H3A 109.8 . . ?
C4 C3 H3A 109.8 . . ?
O2 C3 H3B 109.8 . . ?
C4 C3 H3B 109.8 . . ?
H3A C3 H3B 108.2 . . ?
O3 C4 C3 110.3(8) . . ?
O3 C4 H4A 109.6 . . ?
C3 C4 H4A 109.6 . . ?
O3 C4 H4B 109.6 . . ?
C3 C4 H4B 109.6 . . ?
H4A C4 H4B 108.1 . . ?
O3 C5 C6 108.5(8) . . ?
O3 C5 H5B 110.0 . . ?
C6 C5 H5B 110.0 . . ?
O3 C5 H5A 110.0 . . ?
C6 C5 H5A 110.0 . . ?
H5B C5 H5A 108.4 . . ?
O4 C6 C5 111.9(8) . . ?
O4 C6 H6B 109.2 . . ?
C5 C6 H6B 109.2 . . ?
O4 C6 H6A 109.2 . . ?
C5 C6 H6A 109.2 . . ?
H6B C6 H6A 107.9 . . ?
O4 C7 C8 110.0(8) . . ?
O4 C7 H7A 109.7 . . ?
C8 C7 H7A 109.7 . . ?
O4 C7 H7B 109.7 . . ?
C8 C7 H7B 109.7 . . ?
H7A C7 H7B 108.2 . . ?
O5 C8 C7 110.8(7) . . ?
O5 C8 H8B 109.5 . . ?
C7 C8 H8B 109.5 . . ?
O5 C8 H8A 109.5 . . ?
C7 C8 H8A 109.5 . . ?
H8B C8 H8A 108.1 . . ?
O5 C9 C10 109.9(8) . . ?
O5 C9 H9B 109.7 . . ?
C10 C9 H9B 109.7 . . ?
O5 C9 H9A 109.7 . . ?
C10 C9 H9A 109.7 . . ?
H9B C9 H9A 108.2 . . ?
O6 C10 C9 110.5(8) . . ?
O6 C10 H10A 109.5 . . ?
C9 C10 H10A 109.5 . . ?
O6 C10 H10B 109.5 . . ?
C9 C10 H10B 109.5 . . ?
H10A C10 H10B 108.1 . . ?
O6 C11 C12 109.7(8) . . ?
O6 C11 H11A 109.7 . . ?
C12 C11 H11A 109.7 . . ?
O6 C11 H11B 109.7 . . ?
C12 C11 H11B 109.7 . . ?
H11A C11 H11B 108.2 . . ?
O1 C12 C11 110.0(8) . . ?
O1 C12 H12A 109.7 . . ?
C11 C12 H12A 109.7 . . ?
O1 C12 H12B 109.7 . . ?
C11 C12 H12B 109.7 . . ?
H12A C12 H12B 108.2 . . ?
H1C N1 H1D 109.2 . . ?
H1C N1 H1E 110.1 . . ?
H1D N1 H1E 111.1 . . ?
H1C N1 H1F 108.5 . . ?
H1D N1 H1F 108.9 . . ?
H1E N1 H1F 109.1 . . ?

loop_
_geom_bond_atom_site_label_1
_geom_bond_atom_site_label_2
_geom_bond_distance
_geom_bond_site_symmetry_2
_geom_bond_publ_flag
Pb1 I3 3.0801(6) . ?
Pb1 I1 3.0827(6) . ?
Pb1 I2 3.2530(6) . ?
Pb1 I2 3.2636(6) 2_545 ?
O1 C1 1.373(11) . ?
O1 C12 1.453(11) . ?
O2 C3 1.393(12) . ?
O2 C2 1.432(11) . ?
O3 C5 1.396(11) . ?
O3 C4 1.437(11) . ?
O4 C7 1.411(10) . ?
O4 C6 1.434(11) . ?
O5 C9 1.412(11) . ?
O5 C8 1.425(10) . ?
O6 C11 1.387(10) . ?
O6 C10 1.435(11) . ?
C1 C2 1.448(14) . ?
C1 H1B 0.9700 . ?
C1 H1A 0.9700 . ?
C2 H2A 0.9700 . ?
C2 H2B 0.9700 . ?
C3 C4 1.455(13) . ?
C3 H3A 0.9700 . ?
C3 H3B 0.9700 . ?
C4 H4A 0.9700 . ?
C4 H4B 0.9700 . ?
C5 C6 1.452(13) . ?
C5 H5B 0.9700 . ?
C5 H5A 0.9700 . ?
C6 H6B 0.9700 . ?
C6 H6A 0.9700 . ?
C7 C8 1.466(13) . ?
C7 H7A 0.9700 . ?
C7 H7B 0.9700 . ?
C8 H8B 0.9700 . ?
C8 H8A 0.9700 . ?
C9 C10 1.452(11) . ?
C9 H9B 0.9700 . ?
C9 H9A 0.9700 . ?
C10 H10A 0.9700 . ?
C10 H10B 0.9700 . ?
C11 C12 1.486(14) . ?
C11 H11A 0.9700 . ?
C11 H11B 0.9700 . ?
C12 H12A 0.9700 . ?
C12 H12B 0.9700 . ?
N1 H1C 0.8577 . ?
N1 H1D 0.8418 . ?
N1 H1E 0.8438 . ?
N1 H1F 0.8492 . ?

loop_
_geom_hbond_atom_site_label_D
_geom_hbond_atom_site_label_H
_geom_hbond_atom_site_label_A
_geom_hbond_distance_DH
_geom_hbond_distance_HA
_geom_hbond_distance_DA
_geom_hbond_angle_DHA
_geom_hbond_site_symmetry_A
_geom_hbond_publ_flag
C2 H2B I3 0.97 3.21 3.897(9) 128.9 . yes
C3 H3A I2 0.97 3.28 4.046(11) 136.9 . yes
C4 H4A I3 0.97 3.33 3.939(9) 122.7 1_565 yes
C6 H6B I3 0.97 3.19 4.132(10) 165.5 3_665 yes
C7 H7A I1 0.97 3.24 4.121(9) 151.1 3_675 yes
C7 H7B I2 0.97 3.29 3.988(10) 130.1 4_675 yes
N1 H1C I1 0.86 2.95 3.721(6) 150.0 3_665 yes
N1 H1D O5 0.84 2.32 2.811(8) 118.0 . yes
N1 H1D O6 0.84 2.26 3.061(9) 158.2 . yes
N1 H1E O1 0.84 2.40 2.924(8) 120.7 . yes
N1 H1E O2 0.84 2.27 2.966(9) 139.4 . yes
N1 H1F O3 0.85 2.24 2.929(8) 137.8 . yes
N1 H1F O4 0.85 2.30 3.032(8) 144.9 . yes
